data_7032625
loop_
_publ_author_name
'Wang, Jian-Ping'
'Ma, Hong-Xin'
'Zhang, Lan-Cui'
'You, Wan-Sheng'
'Zhu, Zai-Ming'

_publ_section_title
;
 Two Strandberg-type organophosphomolybdates: synthesis, crystal
 structures and catalytic properties.
;
_journal_issue 45
_journal_name_full 'Dalton transactions (Cambridge, England : 2003)'
_journal_page_first 17172
_journal_page_last 17176
_journal_paper_doi 10.1039/c4dt02571g
_journal_volume 43
_journal_year 2014
_chemical_formula_moiety 'C22 H18 Cu2 Mo5 N2 O21 P2,4H2O'
_chemical_formula_sum 'C22 H26 Cu2 Mo5 N2 O25 P2'
_chemical_formula_weight 1387.17
_chemical_name_systematic
; 
 ? 
;
_space_group_IT_number 15
_symmetry_cell_setting monoclinic
_symmetry_space_group_name_Hall '-C 2yc'
_symmetry_space_group_name_H-M 'C 1 2/c 1'
_atom_sites_solution_hydrogens geom
_atom_sites_solution_primary direct
_atom_sites_solution_secondary difmap
_audit_creation_method SHELXL-97
_cell_angle_alpha 90.00
_cell_angle_beta 102.9070(10)
_cell_angle_gamma 90.00
_cell_formula_units_Z 4
_cell_length_a 17.3158(12)
_cell_length_b 9.8869(7)
_cell_length_c 21.7619(16)
_cell_measurement_reflns_used 6642
_cell_measurement_temperature 296(2)
_cell_measurement_theta_max 28.12
_cell_measurement_theta_min 2.27
_cell_volume 3631.5(4)
_computing_cell_refinement 'SMART (Bruker, 2005)'
_computing_data_collection 'SMART (Bruker, 2005)'
_computing_data_reduction SAINT
_computing_molecular_graphics 'SHELXTL (Sheldrick, 1997a)'
_computing_publication_material SHELXTL
_computing_structure_refinement 'SHELXL-97 (Sheldrick, 1997b)'
_computing_structure_solution 'SHELXS-97 (Sheldrick, 1997b)'
_diffrn_ambient_temperature 296(2)
_diffrn_measured_fraction_theta_full 1.000
_diffrn_measured_fraction_theta_max 1.000
_diffrn_measurement_device_type 'CCD area detector'
_diffrn_measurement_method 'phi and omega scans'
_diffrn_radiation_monochromator graphite
_diffrn_radiation_source 'fine-focus sealed tube'
_diffrn_radiation_type MoK\a
_diffrn_radiation_wavelength 0.71073
_diffrn_reflns_av_R_equivalents 0.0292
_diffrn_reflns_av_unetI/netI 0.0353
_diffrn_reflns_limit_h_max 20
_diffrn_reflns_limit_h_min -10
_diffrn_reflns_limit_k_max 11
_diffrn_reflns_limit_k_min -11
_diffrn_reflns_limit_l_max 22
_diffrn_reflns_limit_l_min -25
_diffrn_reflns_number 8868
_diffrn_reflns_theta_full 24.99
_diffrn_reflns_theta_max 24.99
_diffrn_reflns_theta_min 1.92
_exptl_absorpt_coefficient_mu 3.007
_exptl_absorpt_correction_T_max 0.8473
_exptl_absorpt_correction_T_min 0.7757
_exptl_absorpt_correction_type multi-scan
_exptl_absorpt_process_details '(SADABS; Sheldrick, 2003)'
_exptl_crystal_colour light-blue
_exptl_crystal_density_diffrn 2.537
_exptl_crystal_density_method 'not measured'
_exptl_crystal_description block
_exptl_crystal_F_000 2680
_exptl_crystal_size_max 0.09
_exptl_crystal_size_mid 0.08
_exptl_crystal_size_min 0.06
_refine_diff_density_max 0.453
_refine_diff_density_min -0.653
_refine_diff_density_rms 0.105
_refine_ls_extinction_method none
_refine_ls_goodness_of_fit_ref 1.036
_refine_ls_hydrogen_treatment mixed
_refine_ls_matrix_type full
_refine_ls_number_parameters 269
_refine_ls_number_reflns 3198
_refine_ls_number_restraints 3
_refine_ls_restrained_S_all 1.059
_refine_ls_R_factor_all 0.0388
_refine_ls_R_factor_gt 0.0267
_refine_ls_shift/su_max 0.000
_refine_ls_shift/su_mean 0.000
_refine_ls_structure_factor_coef Fsqd
_refine_ls_weighting_details 'calc w=1/[\s^2^(Fo^2^)+(0.0298P)^2^+2.4800P] where P=(Fo^2^+2Fc^2^)/3'
_refine_ls_weighting_scheme calc
_refine_ls_wR_factor_gt 0.0575
_refine_ls_wR_factor_ref 0.0614
_reflns_number_gt 2636
_reflns_number_total 3198
_reflns_threshold_expression >2sigma(I)
_cod_data_source_file c4dt02571g2.cif
_cod_data_source_block 2
_cod_depositor_comments
;
The following automatic conversions were performed:

'_symmetry_cell_setting' value 'Monoclinic' changed to 'monoclinic'
according to
/usr/data/users/saulius/crontab/automatic-downloads/rss-feeds/RSC/lib/dictionaries/cif_core.dic
dictionary named 'cif_core.dic' version 2.4.2 from
2011-04-26.

'_exptl_absorpt_correction_type' value 'Multi-scan'
changed to 'multi-scan' according to
/usr/data/users/saulius/crontab/automatic-downloads/rss-feeds/RSC/lib/dictionaries/cif_core.dic
dictionary named 'cif_core.dic' version 2.4.2 from 2011-04-26.

Automatic conversion script
Id: cif_fix_values 2827 2014-09-09 07:05:25Z andrius 

 Adding full bibliography for 7032624--7032625.cif.
;
_cod_original_sg_symbol_H-M C2/c
_cod_database_code 7032625

loop_
_symmetry_equiv_pos_as_xyz
'x, y, z'
'-x, y, -z+1/2'
'x+1/2, y+1/2, z'
'-x+1/2, y+1/2, -z+1/2'
'-x, -y, -z'
'x, -y, z-1/2'
'-x+1/2, -y+1/2, -z'
'x+1/2, -y+1/2, z-1/2'

loop_
_atom_site_label
_atom_site_type_symbol
_atom_site_fract_x
_atom_site_fract_y
_atom_site_fract_z
_atom_site_U_iso_or_equiv
_atom_site_adp_type
_atom_site_occupancy
_atom_site_symmetry_multiplicity
_atom_site_calc_flag
_atom_site_refinement_flags
Mo1 Mo 0.0000 0.32527(5) 0.2500 0.01729(13) Uani 1 2 d S
Mo2 Mo 0.13230(2) 0.13301(4) 0.347764(17) 0.01586(10) Uani 1 1 d .
Mo3 Mo 0.10212(2) -0.19770(4) 0.300798(18) 0.02082(11) Uani 1 1 d D
Cu1 Cu 0.19716(3) -0.17252(5) 0.17353(3) 0.02179(14) Uani 1 1 d .
P1 P 0.05959(6) 0.04583(11) 0.18123(5) 0.0153(2) Uani 1 1 d .
O1 O 0.07528(16) 0.1426(3) 0.23774(13) 0.0170(6) Uani 1 1 d .
O2 O 0.05551(17) 0.2724(3) 0.33405(13) 0.0196(7) Uani 1 1 d .
O3 O 0.06957(18) 0.4305(3) 0.23208(16) 0.0310(8) Uani 1 1 d .
O4 O 0.16641(16) -0.0448(3) 0.32611(13) 0.0199(7) Uani 1 1 d .
O5 O 0.21222(17) 0.2165(3) 0.32926(15) 0.0264(7) Uani 1 1 d .
O6 O 0.15507(18) 0.1266(3) 0.42677(14) 0.0287(8) Uani 1 1 d .
O7 O 0.02794(16) 0.0040(3) 0.33803(13) 0.0187(7) Uani 1 1 d .
O8 O 0.10795(16) -0.0835(3) 0.19837(13) 0.0197(7) Uani 1 1 d D
O9 O 0.0000 -0.2251(4) 0.2500 0.0206(9) Uani 1 2 d S
O10 O 0.16384(18) -0.2992(3) 0.27006(16) 0.0321(8) Uani 1 1 d .
O11 O 0.0987(2) -0.2748(3) 0.36923(15) 0.0374(9) Uani 1 1 d .
N1 N 0.1274(2) -0.2877(4) 0.10903(17) 0.0226(9) Uani 1 1 d .
C1 C 0.0911(2) 0.1295(4) 0.11862(19) 0.0190(9) Uani 1 1 d .
C2 C 0.1481(3) 0.2294(5) 0.1313(2) 0.0342(12) Uani 1 1 d .
H2A H 0.1676 0.2568 0.1728 0.041 Uiso 1 1 calc R
C3 C 0.1768(3) 0.2898(5) 0.0833(2) 0.0382(13) Uani 1 1 d .
H3A H 0.2153 0.3569 0.0926 0.046 Uiso 1 1 calc R
C4 C 0.1485(3) 0.2506(5) 0.0228(2) 0.0377(13) Uani 1 1 d .
H4A H 0.1676 0.2913 -0.0094 0.045 Uiso 1 1 calc R
C5 C 0.0924(4) 0.1521(7) 0.0088(3) 0.065(2) Uani 1 1 d .
H5A H 0.0731 0.1251 -0.0328 0.078 Uiso 1 1 calc R
C6 C 0.0644(3) 0.0926(6) 0.0573(2) 0.0521(17) Uani 1 1 d .
H6A H 0.0261 0.0252 0.0476 0.063 Uiso 1 1 calc R
C7 C 0.1331(3) -0.2944(6) 0.0494(2) 0.0503(17) Uani 1 1 d .
H7A H 0.1717 -0.2430 0.0366 0.060 Uiso 1 1 calc R
C8 C 0.0839(4) -0.3748(6) 0.0057(3) 0.0564(18) Uani 1 1 d .
H8A H 0.0891 -0.3748 -0.0359 0.068 Uiso 1 1 calc R
C9 C 0.0272(3) -0.4551(4) 0.0227(2) 0.0244(11) Uani 1 1 d .
C10 C 0.0244(3) -0.4507(5) 0.0849(2) 0.0300(12) Uani 1 1 d .
H10A H -0.0110 -0.5063 0.0995 0.036 Uiso 1 1 calc R
C11 C 0.0730(3) -0.3654(5) 0.1264(2) 0.0301(11) Uani 1 1 d .
H11A H 0.0676 -0.3617 0.1680 0.036 Uiso 1 1 calc R
O1W O 0.26461(19) -0.0599(4) 0.23820(18) 0.0368(9) Uani 1 1 d D
H1WA H 0.3144(7) -0.053(5) 0.244(3) 0.044 Uiso 1 1 d D
H1WB H 0.245(3) -0.035(5) 0.2684(17) 0.044 Uiso 1 1 d D
O2W O 0.2562(3) -0.0313(4) 0.0998(3) 0.0848(16) Uani 1 1 d .

loop_
_atom_site_aniso_label
_atom_site_aniso_U_11
_atom_site_aniso_U_22
_atom_site_aniso_U_33
_atom_site_aniso_U_23
_atom_site_aniso_U_13
_atom_site_aniso_U_12
Mo1 0.0174(3) 0.0134(3) 0.0208(3) 0.000 0.0038(2) 0.000
Mo2 0.0140(2) 0.0161(2) 0.0168(2) -0.00135(16) 0.00196(14) -0.00279(15)
Mo3 0.0212(2) 0.0187(2) 0.0197(2) 0.00196(16) -0.00150(16) -0.00294(16)
Cu1 0.0157(3) 0.0220(3) 0.0273(3) -0.0032(2) 0.0040(2) 0.0037(2)
P1 0.0129(6) 0.0171(6) 0.0161(6) -0.0014(4) 0.0040(4) 0.0014(4)
O1 0.0180(16) 0.0189(15) 0.0149(16) 0.0004(12) 0.0052(12) 0.0027(12)
O2 0.0226(17) 0.0172(15) 0.0194(17) -0.0028(13) 0.0056(12) 0.0013(12)
O3 0.028(2) 0.0257(18) 0.038(2) 0.0048(15) 0.0043(15) -0.0087(14)
O4 0.0171(17) 0.0191(15) 0.0224(17) -0.0008(13) 0.0020(12) 0.0018(12)
O5 0.0165(17) 0.0247(17) 0.037(2) 0.0028(15) 0.0031(14) -0.0038(13)
O6 0.033(2) 0.0314(18) 0.0190(18) -0.0023(15) -0.0006(14) -0.0003(15)
O7 0.0149(16) 0.0184(15) 0.0222(17) 0.0025(13) 0.0029(12) -0.0029(12)
O8 0.0158(17) 0.0212(16) 0.0228(17) 0.0017(13) 0.0057(12) 0.0043(12)
O9 0.021(2) 0.018(2) 0.023(2) 0.000 0.0046(18) 0.000
O10 0.0268(19) 0.0220(17) 0.042(2) -0.0012(15) -0.0031(15) 0.0039(14)
O11 0.045(2) 0.040(2) 0.0234(19) 0.0099(16) -0.0001(16) -0.0125(17)
N1 0.021(2) 0.025(2) 0.022(2) -0.0001(17) 0.0043(16) 0.0025(16)
C1 0.022(2) 0.024(2) 0.012(2) -0.0012(19) 0.0051(18) 0.0038(19)
C2 0.039(3) 0.045(3) 0.018(3) 0.002(2) 0.005(2) -0.013(3)
C3 0.032(3) 0.050(3) 0.033(3) 0.003(3) 0.007(2) -0.013(2)
C4 0.040(3) 0.050(3) 0.024(3) 0.012(3) 0.011(2) -0.006(3)
C5 0.087(5) 0.093(5) 0.015(3) -0.003(3) 0.013(3) -0.048(4)
C6 0.060(4) 0.074(4) 0.021(3) -0.009(3) 0.007(3) -0.043(3)
C7 0.050(4) 0.078(4) 0.027(3) -0.011(3) 0.016(3) -0.036(3)
C8 0.069(5) 0.084(5) 0.019(3) -0.009(3) 0.017(3) -0.042(4)
C9 0.023(3) 0.028(3) 0.022(3) -0.002(2) 0.0026(19) 0.000(2)
C10 0.039(3) 0.029(3) 0.024(3) -0.002(2) 0.010(2) -0.008(2)
C11 0.040(3) 0.030(3) 0.020(3) -0.003(2) 0.009(2) -0.005(2)
O1W 0.0160(19) 0.038(2) 0.056(3) -0.0202(18) 0.0067(17) -0.0042(16)
O2W 0.097(4) 0.056(3) 0.115(4) 0.033(3) 0.051(3) 0.019(3)

loop_
_atom_type_symbol
_atom_type_description
_atom_type_scat_dispersion_real
_atom_type_scat_dispersion_imag
_atom_type_scat_source
C C 0.0033 0.0016 'International Tables Vol C Tables 4.2.6.8 and 6.1.1.4'
H H 0.0000 0.0000 'International Tables Vol C Tables 4.2.6.8 and 6.1.1.4'
N N 0.0061 0.0033 'International Tables Vol C Tables 4.2.6.8 and 6.1.1.4'
O O 0.0106 0.0060 'International Tables Vol C Tables 4.2.6.8 and 6.1.1.4'
P P 0.1023 0.0942 'International Tables Vol C Tables 4.2.6.8 and 6.1.1.4'
Cu Cu 0.3201 1.2651 'International Tables Vol C Tables 4.2.6.8 and 6.1.1.4'
Mo Mo -1.6832 0.6857 'International Tables Vol C Tables 4.2.6.8 and 6.1.1.4'

loop_
_geom_angle_atom_site_label_1
_geom_angle_atom_site_label_2
_geom_angle_atom_site_label_3
_geom_angle
_geom_angle_site_symmetry_1
_geom_angle_site_symmetry_3
O3 Mo1 O3 104.6(2) . 2
O3 Mo1 O2 100.13(14) . 2
O3 Mo1 O2 98.86(14) 2 2
O3 Mo1 O2 98.86(14) . .
O3 Mo1 O2 100.13(14) 2 .
O2 Mo1 O2 148.70(16) 2 .
O3 Mo1 O1 164.72(13) . 2
O3 Mo1 O1 90.30(13) 2 2
O2 Mo1 O1 73.77(11) 2 2
O2 Mo1 O1 81.47(11) . 2
O3 Mo1 O1 90.30(13) . .
O3 Mo1 O1 164.72(13) 2 .
O2 Mo1 O1 81.47(11) 2 .
O2 Mo1 O1 73.77(11) . .
O1 Mo1 O1 75.07(14) 2 .
O6 Mo2 O5 103.82(15) . .
O6 Mo2 O2 100.68(14) . .
O5 Mo2 O2 100.70(13) . .
O6 Mo2 O4 101.51(14) . .
O5 Mo2 O4 94.18(13) . .
O2 Mo2 O4 149.39(12) . .
O6 Mo2 O7 94.44(13) . .
O5 Mo2 O7 160.34(13) . .
O2 Mo2 O7 82.69(11) . .
O4 Mo2 O7 74.82(11) . .
O6 Mo2 O1 169.39(13) . .
O5 Mo2 O1 85.45(12) . .
O2 Mo2 O1 72.14(11) . .
O4 Mo2 O1 82.67(10) . .
O7 Mo2 O1 77.12(10) . .
O11 Mo3 O10 103.22(17) . .
O11 Mo3 O9 103.89(13) . .
O10 Mo3 O9 105.85(13) . .
O11 Mo3 O4 103.84(14) . .
O10 Mo3 O4 101.85(14) . .
O9 Mo3 O4 134.62(14) . .
O5 Cu1 O8 164.57(13) 4_545 .
O5 Cu1 O1W 89.26(13) 4_545 .
O8 Cu1 O1W 85.79(13) . .
O5 Cu1 N1 91.28(14) 4_545 .
O8 Cu1 N1 93.44(14) . .
O1W Cu1 N1 178.92(16) . .
O8 P1 O1 109.68(16) . .
O8 P1 O7 107.15(16) . 2
O1 P1 O7 111.96(16) . 2
O8 P1 C1 109.32(18) . .
O1 P1 C1 107.10(18) . .
O7 P1 C1 111.62(18) 2 .
P1 O1 Mo1 125.80(15) . .
P1 O1 Mo2 137.87(16) . .
Mo1 O1 Mo2 91.91(10) . .
Mo2 O2 Mo1 121.89(15) . .
Mo3 O4 Mo2 127.15(15) . .
Mo2 O5 Cu1 167.5(2) . 4
P1 O7 Mo2 127.89(16) 2 .
P1 O8 Cu1 137.09(18) . .
Mo3 O9 Mo3 163.5(2) 2 .
C7 N1 C11 117.5(4) . .
C7 N1 Cu1 123.5(3) . .
C11 N1 Cu1 119.0(3) . .
C6 C1 C2 117.3(4) . .
C6 C1 P1 122.0(4) . .
C2 C1 P1 120.5(3) . .
C1 C2 C3 121.2(4) . .
C1 C2 H2A 119.4 . .
C3 C2 H2A 119.4 . .
C4 C3 C2 119.7(5) . .
C4 C3 H3A 120.2 . .
C2 C3 H3A 120.2 . .
C3 C4 C5 120.6(5) . .
C3 C4 H4A 119.7 . .
C5 C4 H4A 119.7 . .
C4 C5 C6 119.0(5) . .
C4 C5 H5A 120.5 . .
C6 C5 H5A 120.5 . .
C1 C6 C5 122.2(5) . .
C1 C6 H6A 118.9 . .
C5 C6 H6A 118.9 . .
N1 C7 C8 122.3(5) . .
N1 C7 H7A 118.9 . .
C8 C7 H7A 118.9 . .
C9 C8 C7 121.1(5) . .
C9 C8 H8A 119.5 . .
C7 C8 H8A 119.5 . .
C10 C9 C8 115.7(4) . .
C10 C9 C9 121.2(5) . 5_545
C8 C9 C9 123.1(6) . 5_545
C9 C10 C11 121.2(5) . .
C9 C10 H10A 119.4 . .
C11 C10 H10A 119.4 . .
N1 C11 C10 122.2(5) . .
N1 C11 H11A 118.9 . .
C10 C11 H11A 118.9 . .
Cu1 O1W H1WA 126(4) . .
Cu1 O1W H1WB 116(4) . .
H1WA O1W H1WB 116(5) . .

loop_
_geom_bond_atom_site_label_1
_geom_bond_atom_site_label_2
_geom_bond_distance
_geom_bond_site_symmetry_2
Mo1 O3 1.702(3) .
Mo1 O3 1.702(3) 2
Mo1 O2 1.938(3) 2
Mo1 O2 1.938(3) .
Mo1 O1 2.278(3) 2
Mo1 O1 2.278(3) .
Mo2 O6 1.677(3) .
Mo2 O5 1.735(3) .
Mo2 O2 1.892(3) .
Mo2 O4 1.946(3) .
Mo2 O7 2.183(3) .
Mo2 O1 2.379(3) .
Mo3 O11 1.685(3) .
Mo3 O10 1.708(3) .
Mo3 O9 1.8839(7) .
Mo3 O4 1.885(3) .
Cu1 O5 1.927(3) 4_545
Cu1 O8 1.956(3) .
Cu1 O1W 1.962(3) .
Cu1 N1 1.992(4) .
P1 O8 1.528(3) .
P1 O1 1.534(3) .
P1 O7 1.536(3) 2
P1 C1 1.781(4) .
O5 Cu1 1.927(3) 4
O7 P1 1.536(3) 2
O9 Mo3 1.8839(7) 2
N1 C7 1.324(6) .
N1 C11 1.335(6) .
C1 C6 1.361(6) .
C1 C2 1.380(6) .
C2 C3 1.389(7) .
C2 H2A 0.9300 .
C3 C4 1.353(7) .
C3 H3A 0.9300 .
C4 C5 1.362(7) .
C4 H4A 0.9300 .
C5 C6 1.388(7) .
C5 H5A 0.9300 .
C6 H6A 0.9300 .
C7 C8 1.379(7) .
C7 H7A 0.9300 .
C8 C9 1.376(7) .
C8 H8A 0.9300 .
C9 C10 1.366(6) .
C9 C9 1.496(8) 5_545
C10 C11 1.377(6) .
C10 H10A 0.9300 .
C11 H11A 0.9300 .
O1W H1WA 0.845(10) .
O1W H1WB 0.843(11) .

loop_
_geom_hbond_atom_site_label_D
_geom_hbond_atom_site_label_H
_geom_hbond_atom_site_label_A
_geom_hbond_distance_DH
_geom_hbond_distance_HA
_geom_hbond_distance_DA
_geom_hbond_angle_DHA
_geom_hbond_site_symmetry_A
O1W H1WA O3 0.845(10) 1.967(15) 2.800(4) 168(5) 4_545
O1W H1WB O4 0.843(11) 2.05(2) 2.833(5) 155(5) .

loop_
_geom_torsion_atom_site_label_1
_geom_torsion_atom_site_label_2
_geom_torsion_atom_site_label_3
_geom_torsion_atom_site_label_4
_geom_torsion
_geom_torsion_site_symmetry_1
_geom_torsion_site_symmetry_4
O8 P1 O1 Mo1 -164.13(17) . .
O7 P1 O1 Mo1 -45.3(2) 2 .
C1 P1 O1 Mo1 77.3(2) . .
O8 P1 O1 Mo2 -15.0(3) . .
O7 P1 O1 Mo2 103.9(2) 2 .
C1 P1 O1 Mo2 -133.5(2) . .
O3 Mo1 O1 P1 -104.4(2) . .
O3 Mo1 O1 P1 88.2(5) 2 .
O2 Mo1 O1 P1 -4.2(2) 2 .
O2 Mo1 O1 P1 156.4(2) . .
O1 Mo1 O1 P1 71.13(18) 2 .
O3 Mo1 O1 Mo2 95.68(13) . .
O3 Mo1 O1 Mo2 -71.7(5) 2 .
O2 Mo1 O1 Mo2 -164.12(12) 2 .
O2 Mo1 O1 Mo2 -3.46(10) . .
O1 Mo1 O1 Mo2 -88.75(11) 2 .
O6 Mo2 O1 P1 -103.4(7) . .
O5 Mo2 O1 P1 105.4(3) . .
O2 Mo2 O1 P1 -151.8(3) . .
O4 Mo2 O1 P1 10.6(2) . .
O7 Mo2 O1 P1 -65.5(2) . .
O6 Mo2 O1 Mo1 52.0(7) . .
O5 Mo2 O1 Mo1 -99.20(12) . .
O2 Mo2 O1 Mo1 3.58(10) . .
O4 Mo2 O1 Mo1 165.98(12) . .
O7 Mo2 O1 Mo1 89.95(11) . .
O6 Mo2 O2 Mo1 -176.89(17) . .
O5 Mo2 O2 Mo1 76.67(19) . .
O4 Mo2 O2 Mo1 -41.0(3) . .
O7 Mo2 O2 Mo1 -83.72(17) . .
O1 Mo2 O2 Mo1 -4.96(14) . .
O3 Mo1 O2 Mo2 -82.58(19) . .
O3 Mo1 O2 Mo2 170.74(17) 2 .
O2 Mo1 O2 Mo2 44.22(14) 2 .
O1 Mo1 O2 Mo2 81.97(17) 2 .
O1 Mo1 O2 Mo2 5.13(15) . .
O11 Mo3 O4 Mo2 -88.4(2) . .
O10 Mo3 O4 Mo2 164.65(19) . .
O9 Mo3 O4 Mo2 37.8(3) . .
O6 Mo2 O4 Mo3 100.1(2) . .
O5 Mo2 O4 Mo3 -154.9(2) . .
O2 Mo2 O4 Mo3 -35.6(4) . .
O7 Mo2 O4 Mo3 8.58(17) . .
O1 Mo2 O4 Mo3 -70.00(18) . .
O6 Mo2 O5 Cu1 -28.1(9) . 4
O2 Mo2 O5 Cu1 75.9(8) . 4
O4 Mo2 O5 Cu1 -131.0(8) . 4
O7 Mo2 O5 Cu1 174.2(6) . 4
O1 Mo2 O5 Cu1 146.7(8) . 4
O6 Mo2 O7 P1 107.3(2) . 2
O5 Mo2 O7 P1 -94.3(4) . 2
O2 Mo2 O7 P1 7.1(2) . 2
O4 Mo2 O7 P1 -152.0(2) . 2
O1 Mo2 O7 P1 -66.2(2) . 2
O1 P1 O8 Cu1 -112.6(3) . .
O7 P1 O8 Cu1 125.7(2) 2 .
C1 P1 O8 Cu1 4.6(3) . .
O5 Cu1 O8 P1 158.3(4) 4_545 .
O1W Cu1 O8 P1 86.6(3) . .
N1 Cu1 O8 P1 -94.2(3) . .
O11 Mo3 O9 Mo3 120.44(13) . 2
O10 Mo3 O9 Mo3 -131.20(12) . 2
O4 Mo3 O9 Mo3 -5.74(13) . 2
O5 Cu1 N1 C7 -68.1(4) 4_545 .
O8 Cu1 N1 C7 126.6(4) . .
O1W Cu1 N1 C7 172(8) . .
O5 Cu1 N1 C11 110.2(4) 4_545 .
O8 Cu1 N1 C11 -55.1(3) . .
O1W Cu1 N1 C11 -10(8) . .
O8 P1 C1 C6 81.9(5) . .
O1 P1 C1 C6 -159.4(4) . .
O7 P1 C1 C6 -36.5(5) 2 .
O8 P1 C1 C2 -93.8(4) . .
O1 P1 C1 C2 25.0(4) . .
O7 P1 C1 C2 147.8(4) 2 .
C6 C1 C2 C3 0.1(8) . .
P1 C1 C2 C3 176.0(4) . .
C1 C2 C3 C4 0.2(8) . .
C2 C3 C4 C5 -0.3(9) . .
C3 C4 C5 C6 0.2(10) . .
C2 C1 C6 C5 -0.3(9) . .
P1 C1 C6 C5 -176.0(5) . .
C4 C5 C6 C1 0.1(11) . .
C11 N1 C7 C8 1.8(9) . .
Cu1 N1 C7 C8 -179.8(5) . .
N1 C7 C8 C9 -1.6(10) . .
C7 C8 C9 C10 -1.0(9) . .
C7 C8 C9 C9 -179.5(6) . 5_545
C8 C9 C10 C11 3.2(7) . .
C9 C9 C10 C11 -178.2(5) 5_545 .
C7 N1 C11 C10 0.5(7) . .
Cu1 N1 C11 C10 -177.9(4) . .
C9 C10 C11 N1 -3.1(8) . .
